data_7020350
loop_
_publ_author_name
'Ortiz de la Tabla, Laura'
'Matas, Inmaculada'
'Alvarez, Eleuterio'
'Palma, Pilar'
'C\'ampora, Juan'

_publ_section_title
;
 Migratory insertion reactions of nickel and palladium \s-alkyl complexes
 with a phosphinito-imine ligand.
;
_journal_issue 48
_journal_name_full 'Dalton transactions (Cambridge, England : 2003)'
_journal_page_first 14524
_journal_page_last 14539
_journal_paper_doi 10.1039/c2dt31334k
_journal_volume 41
_journal_year 2012
_chemical_formula_moiety 'C30 H46 N O P Pd'
_chemical_formula_sum 'C30 H46 N O P Pd'
_chemical_formula_weight 574.05
_chemical_name_systematic
;
?
;
_space_group_IT_number 14
_symmetry_cell_setting monoclinic
_symmetry_space_group_name_Hall '-P 2ybc'
_symmetry_space_group_name_H-M 'P 1 21/c 1'
_atom_sites_solution_hydrogens geom
_atom_sites_solution_primary direct
_atom_sites_solution_secondary difmap
_audit_creation_method SHELXL-97
_cell_angle_alpha 90.00
_cell_angle_beta 90.737(5)
_cell_angle_gamma 90.00
_cell_formula_units_Z 8
_cell_length_a 10.3755(12)
_cell_length_b 47.445(6)
_cell_length_c 12.2103(16)
_cell_measurement_reflns_used 8603
_cell_measurement_temperature 100(2)
_cell_measurement_theta_max 30.81
_cell_measurement_theta_min 2.70
_cell_volume 6010.2(13)
_computing_cell_refinement 'APEX2 Software Suite (Bruker, 2007)'
_computing_data_collection 'APEX2 Software Suite (Bruker, 2007)'
_computing_data_reduction 'APEX2 Software Suite (Bruker, 2007)'
_computing_molecular_graphics 'SHELXTL (Sheldrick, 2008)'
_computing_publication_material 'SHELXTL and publCIF (Westrip, 2010)'
_computing_structure_refinement 'SHELXL97 (Sheldrick, 2008)'
_computing_structure_solution 'SIR2002 (Burla et al., 2003)'
_diffrn_ambient_temperature 100(2)
_diffrn_detector_area_resol_mean 8.26
_diffrn_measured_fraction_theta_full 0.998
_diffrn_measured_fraction_theta_max 0.998
_diffrn_measurement_device_type
;
Bruker-Nonius X8kappa APEX II CCD area detector
;
_diffrn_measurement_method 'phi and omega scans with narrow frames'
_diffrn_radiation_monochromator graphite
_diffrn_radiation_source 'fine-focus sealed tube'
_diffrn_radiation_type MoK\a
_diffrn_radiation_wavelength 0.71073
_diffrn_reflns_av_R_equivalents 0.0310
_diffrn_reflns_av_sigmaI/netI 0.0276
_diffrn_reflns_limit_h_max 11
_diffrn_reflns_limit_h_min -12
_diffrn_reflns_limit_k_max 56
_diffrn_reflns_limit_k_min -56
_diffrn_reflns_limit_l_max 14
_diffrn_reflns_limit_l_min -9
_diffrn_reflns_number 37027
_diffrn_reflns_theta_full 25.25
_diffrn_reflns_theta_max 25.25
_diffrn_reflns_theta_min 1.72
_diffrn_standards_decay_% 0
_exptl_absorpt_coefficient_mu 0.692
_exptl_absorpt_correction_T_max 0.874
_exptl_absorpt_correction_T_min 0.838
_exptl_absorpt_correction_type multi-scan
_exptl_absorpt_process_details
;
program SADABS, Bruker (2001).
;
_exptl_crystal_colour colourless
_exptl_crystal_density_diffrn 1.269
_exptl_crystal_density_method 'not measured'
_exptl_crystal_description block
_exptl_crystal_F_000 2416
_exptl_crystal_size_max 0.35
_exptl_crystal_size_mid 0.21
_exptl_crystal_size_min 0.20
_refine_diff_density_max 1.590
_refine_diff_density_min -1.598
_refine_diff_density_rms 0.157
_refine_ls_extinction_method none
_refine_ls_goodness_of_fit_ref 1.094
_refine_ls_hydrogen_treatment constr
_refine_ls_matrix_type full
_refine_ls_number_parameters 613
_refine_ls_number_reflns 10798
_refine_ls_number_restraints 0
_refine_ls_restrained_S_all 1.094
_refine_ls_R_factor_all 0.0528
_refine_ls_R_factor_gt 0.0324
_refine_ls_shift/su_max 0.002
_refine_ls_shift/su_mean 0.000
_refine_ls_structure_factor_coef Fsqd
_refine_ls_weighting_details 'calc w=1/[\s^2^(Fo^2^)+(0.0405P)^2^+1.5017P] where P=(Fo^2^+2Fc^2^)/3'
_refine_ls_weighting_scheme calc
_refine_ls_wR_factor_gt 0.0803
_refine_ls_wR_factor_ref 0.0884
_reflns_number_gt 8748
_reflns_number_total 10798
_reflns_threshold_expression >2sigma(I)
_cod_data_source_file c2dt31334k.txt
_cod_data_source_block 3b_3b'
_cod_depositor_comments
;
The following automatic conversions were performed:

'_symmetry_cell_setting' value 'Monoclinic' changed to 'monoclinic'
according to /home/saulius/struct/CIF-dictionaries/cif_core.dic
dictionary named 'cif_core.dic' version 2.4.2 from 2011-04-26.

Automatic conversion script
Id: cif_fix_values 1891 2012-01-12 08:04:46Z andrius 
;
_cod_original_sg_symbol_H-M 'P 21/c'
_cod_database_code 7020350

loop_
_symmetry_equiv_pos_as_xyz
'x, y, z'
'-x, y+1/2, -z+1/2'
'-x, -y, -z'
'x, -y-1/2, z-1/2'

loop_
_atom_site_label
_atom_site_type_symbol
_atom_site_fract_x
_atom_site_fract_y
_atom_site_fract_z
_atom_site_U_iso_or_equiv
_atom_site_adp_type
_atom_site_occupancy
_atom_site_symmetry_multiplicity
_atom_site_calc_flag
_atom_site_refinement_flags
C30 C 0.5239(3) 0.28678(8) 0.3883(3) 0.0300(8) Uani 1 1 d .
H30 H 0.4734 0.2703 0.3782 0.036 Uiso 1 1 d R
C29 C 0.4849(3) 0.30732(8) 0.4615(3) 0.0334(9) Uani 1 1 d .
H29 H 0.4082 0.3048 0.5020 0.040 Uiso 1 1 d R
C28 C 0.5585(3) 0.33182(8) 0.4754(3) 0.0269(8) Uani 1 1 d .
H28 H 0.5316 0.3460 0.5250 0.032 Uiso 1 1 d R
C27 C 0.6719(3) 0.33542(7) 0.4160(3) 0.0208(7) Uani 1 1 d .
H27 H 0.7205 0.3522 0.4254 0.025 Uiso 1 1 d R
C26 C 0.7154(3) 0.31467(7) 0.3427(3) 0.0171(7) Uani 1 1 d .
C25 C 0.6379(3) 0.29031(7) 0.3292(3) 0.0189(7) Uani 1 1 d .
C24 C 0.5855(4) 0.25130(9) 0.1889(4) 0.0365(9) Uani 1 1 d .
H24A H 0.5335 0.2405 0.2406 0.055 Uiso 1 1 d R
H24B H 0.6265 0.2384 0.1374 0.055 Uiso 1 1 d R
H24C H 0.5300 0.2645 0.1483 0.055 Uiso 1 1 d R
C23 C 0.7720(4) 0.24708(7) 0.3214(3) 0.0284(8) Uani 1 1 d .
H23A H 0.8425 0.2573 0.3580 0.043 Uiso 1 1 d R
H23B H 0.8076 0.2326 0.2734 0.043 Uiso 1 1 d R
H23C H 0.7175 0.2382 0.3765 0.043 Uiso 1 1 d R
C22 C 0.6903(3) 0.26784(7) 0.2525(3) 0.0205(7) Uani 1 1 d .
C21 C 0.7753(3) 0.28379(7) 0.1708(3) 0.0197(7) Uani 1 1 d .
H21A H 0.7203 0.2924 0.1130 0.024 Uiso 1 1 d R
H21B H 0.8346 0.2703 0.1354 0.024 Uiso 1 1 d R
C20 C 0.9772(4) 0.30636(9) -0.0756(3) 0.0331(9) Uani 1 1 d .
H20A H 0.8929 0.3015 -0.0455 0.050 Uiso 1 1 d R
H20B H 1.0290 0.2892 -0.0833 0.050 Uiso 1 1 d R
H20C H 0.9653 0.3152 -0.1474 0.050 Uiso 1 1 d R
C19 C 0.9773(4) 0.35559(8) 0.0064(3) 0.0312(8) Uani 1 1 d .
H19A H 0.9713 0.3636 -0.0675 0.047 Uiso 1 1 d R
H19B H 1.0257 0.3685 0.0542 0.047 Uiso 1 1 d R
H19C H 0.8904 0.3529 0.0353 0.047 Uiso 1 1 d R
C18 C 1.0471(3) 0.32705(8) 0.0025(3) 0.0238(7) Uani 1 1 d .
H18 H 1.1370 0.3300 -0.0235 0.029 Uiso 1 1 d R
C17 C 1.1764(4) 0.26772(8) 0.2452(3) 0.0348(9) Uani 1 1 d .
H17A H 1.2207 0.2495 0.2400 0.052 Uiso 1 1 d R
H17B H 1.0953 0.2653 0.2844 0.052 Uiso 1 1 d R
H17C H 1.2314 0.2812 0.2848 0.052 Uiso 1 1 d R
C16 C 1.2703(4) 0.28135(9) 0.0613(4) 0.0363(9) Uani 1 1 d .
H16A H 1.3260 0.2961 0.0921 0.054 Uiso 1 1 d R
H16B H 1.2468 0.2862 -0.0144 0.054 Uiso 1 1 d R
H16C H 1.3163 0.2633 0.0625 0.054 Uiso 1 1 d R
C15 C 1.1478(3) 0.27894(7) 0.1300(3) 0.0236(7) Uani 1 1 d .
H15 H 1.0912 0.2647 0.0928 0.028 Uiso 1 1 d R
C14 C 1.2372(3) 0.36383(7) 0.3398(3) 0.0228(7) Uani 1 1 d .
H14A H 1.2103 0.3727 0.4084 0.034 Uiso 1 1 d R
H14B H 1.2633 0.3785 0.2879 0.034 Uiso 1 1 d R
H14C H 1.3101 0.3512 0.3545 0.034 Uiso 1 1 d R
C13 C 1.1271(3) 0.34731(7) 0.2919(3) 0.0170(6) Uani 1 1 d .
C12 C 0.9187(4) 0.29776(8) 0.5851(3) 0.0295(8) Uani 1 1 d .
H12A H 0.9007 0.3040 0.6600 0.044 Uiso 1 1 d R
H12B H 0.9479 0.2781 0.5864 0.044 Uiso 1 1 d R
H12C H 0.8401 0.2993 0.5402 0.044 Uiso 1 1 d R
C11 C 1.1483(4) 0.31421(9) 0.6065(4) 0.0412(11) Uani 1 1 d .
H11A H 1.2132 0.3271 0.5774 0.062 Uiso 1 1 d R
H11B H 1.1811 0.2949 0.6040 0.062 Uiso 1 1 d R
H11C H 1.1297 0.3193 0.6824 0.062 Uiso 1 1 d R
C10 C 1.0239(4) 0.31639(7) 0.5370(3) 0.0261(8) Uani 1 1 d .
H10 H 1.0431 0.3092 0.4620 0.031 Uiso 1 1 d R
C9 C 0.9433(4) 0.43618(8) 0.3068(3) 0.0325(9) Uani 1 1 d .
H9A H 0.8682 0.4441 0.3437 0.049 Uiso 1 1 d R
H9B H 0.9477 0.4437 0.2322 0.049 Uiso 1 1 d R
H9C H 1.0219 0.4412 0.3475 0.049 Uiso 1 1 d R
C8 C 0.8039(4) 0.39541(8) 0.2439(3) 0.0302(8) Uani 1 1 d .
H8A H 0.8017 0.3749 0.2346 0.045 Uiso 1 1 d R
H8B H 0.7987 0.4045 0.1720 0.045 Uiso 1 1 d R
H8C H 0.7307 0.4014 0.2883 0.045 Uiso 1 1 d R
C7 C 0.9307(3) 0.40400(7) 0.3018(3) 0.0224(7) Uani 1 1 d .
H7 H 1.0034 0.3967 0.2569 0.027 Uiso 1 1 d R
C6 C 0.9817(3) 0.34709(7) 0.5259(3) 0.0189(7) Uani 1 1 d .
C5 C 0.9426(3) 0.36236(8) 0.6184(3) 0.0243(7) Uani 1 1 d .
H5 H 0.9429 0.3533 0.6879 0.029 Uiso 1 1 d R
C4 C 0.9037(3) 0.39030(8) 0.6102(3) 0.0268(8) Uani 1 1 d .
H4 H 0.8780 0.4002 0.6739 0.032 Uiso 1 1 d R
C3 C 0.9021(3) 0.40381(7) 0.5088(3) 0.0246(7) Uani 1 1 d .
H3 H 0.8755 0.4229 0.5042 0.030 Uiso 1 1 d R
C2 C 0.9393(3) 0.38963(7) 0.4140(3) 0.0188(7) Uani 1 1 d .
C1 C 0.9788(3) 0.36121(7) 0.4248(3) 0.0164(6) Uani 1 1 d .
N1 N 1.0117(2) 0.34548(5) 0.3278(2) 0.0155(5) Uani 1 1 d .
O1 O 1.1631(2) 0.33315(5) 0.20046(18) 0.0186(5) Uani 1 1 d .
P1 P 1.05313(8) 0.311642(17) 0.14007(7) 0.01639(17) Uani 1 1 d .
Pd1 Pd 0.88044(2) 0.314605(5) 0.24843(2) 0.01403(7) Uani 1 1 d .
C60 C 0.9384(3) 0.47796(8) 0.7617(3) 0.0292(8) Uani 1 1 d .
H60 H 1.0079 0.4818 0.8109 0.035 Uiso 1 1 d R
C59 C 0.9399(3) 0.48911(8) 0.6566(3) 0.0292(8) Uani 1 1 d .
H59 H 1.0103 0.5004 0.6342 0.035 Uiso 1 1 d R
C58 C 0.8393(3) 0.48375(8) 0.5847(3) 0.0288(8) Uani 1 1 d .
H58 H 0.8407 0.4913 0.5126 0.035 Uiso 1 1 d R
C57 C 0.7342(3) 0.46722(7) 0.6182(3) 0.0239(7) Uani 1 1 d .
H57 H 0.6654 0.4637 0.5681 0.029 Uiso 1 1 d R
C56 C 0.7297(3) 0.45578(7) 0.7230(3) 0.0210(7) Uani 1 1 d .
C55 C 0.8359(3) 0.46104(7) 0.7962(3) 0.0205(7) Uani 1 1 d .
C54 C 0.9581(3) 0.43865(9) 0.9553(3) 0.0325(9) Uani 1 1 d .
H54A H 1.0035 0.4275 0.9004 0.049 Uiso 1 1 d R
H54B H 0.9451 0.4272 1.0210 0.049 Uiso 1 1 d R
H54C H 1.0096 0.4553 0.9743 0.049 Uiso 1 1 d R
C53 C 0.7673(4) 0.46990(9) 0.9861(3) 0.0336(9) Uani 1 1 d .
H53A H 0.8235 0.4865 0.9902 0.050 Uiso 1 1 d R
H53B H 0.7593 0.4616 1.0592 0.050 Uiso 1 1 d R
H53C H 0.6819 0.4755 0.9587 0.050 Uiso 1 1 d R
C52 C 0.8256(3) 0.44801(8) 0.9080(3) 0.0234(7) Uani 1 1 d .
C51 C 0.7333(3) 0.42274(7) 0.8948(3) 0.0214(7) Uani 1 1 d .
H51A H 0.6953 0.4181 0.9665 0.026 Uiso 1 1 d R
H51B H 0.7823 0.4061 0.8694 0.026 Uiso 1 1 d R
C50 C 0.2732(3) 0.43695(8) 0.4686(3) 0.0275(8) Uani 1 1 d .
H50A H 0.2775 0.4321 0.3906 0.041 Uiso 1 1 d R
H50B H 0.2392 0.4561 0.4766 0.041 Uiso 1 1 d R
H50C H 0.2164 0.4236 0.5056 0.041 Uiso 1 1 d R
C49 C 0.4742(4) 0.40657(8) 0.4988(3) 0.0286(8) Uani 1 1 d .
H49A H 0.4223 0.3916 0.5313 0.043 Uiso 1 1 d R
H49B H 0.5607 0.4065 0.5320 0.043 Uiso 1 1 d R
H49C H 0.4806 0.4034 0.4197 0.043 Uiso 1 1 d R
C48 C 0.4093(3) 0.43540(7) 0.5202(3) 0.0210(7) Uani 1 1 d .
H48 H 0.4630 0.4501 0.4839 0.025 Uiso 1 1 d R
C47 C 0.3977(3) 0.49975(7) 0.6371(3) 0.0263(8) Uani 1 1 d .
H47A H 0.3516 0.5173 0.6522 0.039 Uiso 1 1 d R
H47B H 0.4029 0.4970 0.5578 0.039 Uiso 1 1 d R
H47C H 0.4850 0.5008 0.6686 0.039 Uiso 1 1 d R
C46 C 0.3067(3) 0.47969(8) 0.8118(3) 0.0274(8) Uani 1 1 d .
H46A H 0.3909 0.4825 0.8475 0.041 Uiso 1 1 d R
H46B H 0.2642 0.4632 0.8437 0.041 Uiso 1 1 d R
H46C H 0.2532 0.4964 0.8228 0.041 Uiso 1 1 d R
C45 C 0.3252(3) 0.47484(7) 0.6887(3) 0.0196(7) Uani 1 1 d .
H45 H 0.2388 0.4730 0.6522 0.023 Uiso 1 1 d R
C44 C 0.2223(3) 0.38267(7) 0.8229(3) 0.0240(7) Uani 1 1 d .
H44A H 0.2173 0.3679 0.7670 0.036 Uiso 1 1 d R
H44B H 0.1414 0.3933 0.8232 0.036 Uiso 1 1 d R
H44C H 0.2367 0.3741 0.8950 0.036 Uiso 1 1 d R
C43 C 0.3317(3) 0.40230(7) 0.7982(3) 0.0164(6) Uani 1 1 d .
C42 C 0.6612(4) 0.33964(10) 0.7852(4) 0.0410(10) Uani 1 1 d .
H42A H 0.7099 0.3573 0.7908 0.062 Uiso 1 1 d R
H42B H 0.6683 0.3321 0.7109 0.062 Uiso 1 1 d R
H42C H 0.6961 0.3260 0.8379 0.062 Uiso 1 1 d R
C41 C 0.4390(4) 0.31817(8) 0.7971(4) 0.0369(9) Uani 1 1 d .
H41A H 0.4722 0.3038 0.8476 0.055 Uiso 1 1 d R
H41B H 0.4456 0.3113 0.7216 0.055 Uiso 1 1 d R
H41C H 0.3485 0.3221 0.8135 0.055 Uiso 1 1 d R
C40 C 0.5184(3) 0.34525(7) 0.8104(3) 0.0253(8) Uani 1 1 d .
H40 H 0.4851 0.3593 0.7558 0.030 Uiso 1 1 d R
C39 C 0.2732(4) 0.43111(9) 1.0733(4) 0.0382(10) Uani 1 1 d .
H39A H 0.2320 0.4225 1.0088 0.057 Uiso 1 1 d R
H39B H 0.2487 0.4510 1.0775 0.057 Uiso 1 1 d R
H39C H 0.2449 0.4213 1.1395 0.057 Uiso 1 1 d R
C38 C 0.4849(4) 0.44314(9) 1.1630(3) 0.0354(9) Uani 1 1 d .
H38A H 0.4527 0.4347 1.2306 0.053 Uiso 1 1 d R
H38B H 0.4646 0.4633 1.1620 0.053 Uiso 1 1 d R
H38C H 0.5786 0.4406 1.1597 0.053 Uiso 1 1 d R
C37 C 0.4202(3) 0.42862(8) 1.0636(3) 0.0255(8) Uani 1 1 d .
H37 H 0.4462 0.4393 0.9968 0.031 Uiso 1 1 d R
C36 C 0.5050(3) 0.35814(7) 0.9245(3) 0.0217(7) Uani 1 1 d .
C35 C 0.5358(3) 0.34154(8) 1.0166(3) 0.0290(8) Uani 1 1 d .
H35 H 0.5617 0.3225 1.0070 0.035 Uiso 1 1 d R
C34 C 0.5293(3) 0.35265(8) 1.1216(3) 0.0298(8) Uani 1 1 d .
H34 H 0.5490 0.3411 1.1832 0.036 Uiso 1 1 d R
C33 C 0.4936(3) 0.38055(8) 1.1363(3) 0.0262(8) Uani 1 1 d .
H33 H 0.4908 0.3880 1.2085 0.031 Uiso 1 1 d R
C32 C 0.4612(3) 0.39816(8) 1.0479(3) 0.0217(7) Uani 1 1 d .
C31 C 0.4668(3) 0.38618(7) 0.9418(3) 0.0179(7) Uani 1 1 d .
N2 N 0.4401(2) 0.40437(5) 0.8489(2) 0.0165(5) Uani 1 1 d .
O2 O 0.3044(2) 0.41839(5) 0.70892(19) 0.0188(5) Uani 1 1 d .
P2 P 0.41666(7) 0.442168(16) 0.66832(7) 0.01541(17) Uani 1 1 d .
Pd2 Pd 0.58681(2) 0.431922(5) 0.78237(2) 0.01457(7) Uani 1 1 d .

loop_
_atom_site_aniso_label
_atom_site_aniso_U_11
_atom_site_aniso_U_22
_atom_site_aniso_U_33
_atom_site_aniso_U_23
_atom_site_aniso_U_13
_atom_site_aniso_U_12
C30 0.0182(16) 0.0257(19) 0.046(2) 0.0025(17) 0.0066(16) -0.0022(13)
C29 0.0215(17) 0.033(2) 0.046(2) 0.0062(18) 0.0153(17) 0.0045(15)
C28 0.0282(18) 0.0251(18) 0.027(2) 0.0002(15) 0.0065(15) 0.0105(14)
C27 0.0223(16) 0.0188(16) 0.0213(18) 0.0002(13) 0.0008(14) 0.0024(12)
C26 0.0116(14) 0.0188(16) 0.0209(17) 0.0050(13) 0.0000(13) 0.0019(11)
C25 0.0142(14) 0.0181(16) 0.0243(18) 0.0024(14) -0.0029(13) 0.0004(12)
C24 0.0306(19) 0.031(2) 0.048(3) -0.0078(18) 0.0035(18) -0.0147(16)
C23 0.038(2) 0.0192(17) 0.028(2) 0.0041(15) 0.0082(16) 0.0067(15)
C22 0.0206(15) 0.0142(15) 0.0268(19) -0.0001(14) -0.0003(14) -0.0038(12)
C21 0.0222(15) 0.0200(16) 0.0167(17) -0.0001(13) -0.0028(13) -0.0034(13)
C20 0.041(2) 0.041(2) 0.0169(19) -0.0032(16) -0.0015(16) -0.0085(17)
C19 0.035(2) 0.032(2) 0.027(2) 0.0089(16) 0.0064(16) -0.0003(16)
C18 0.0260(17) 0.0288(19) 0.0166(17) 0.0024(14) 0.0046(14) -0.0032(14)
C17 0.036(2) 0.028(2) 0.040(2) 0.0035(17) -0.0030(18) 0.0063(16)
C16 0.0296(19) 0.034(2) 0.045(3) -0.0076(19) 0.0096(18) 0.0047(16)
C15 0.0246(16) 0.0191(17) 0.0270(19) -0.0050(14) 0.0006(15) 0.0006(13)
C14 0.0218(16) 0.0205(17) 0.0259(19) -0.0046(14) 0.0014(14) -0.0069(13)
C13 0.0219(16) 0.0142(15) 0.0151(16) -0.0005(12) 0.0016(13) -0.0012(12)
C12 0.039(2) 0.0226(18) 0.027(2) 0.0044(15) -0.0063(16) -0.0021(15)
C11 0.0276(19) 0.036(2) 0.060(3) 0.018(2) 0.0109(19) 0.0084(16)
C10 0.039(2) 0.0220(18) 0.0179(18) 0.0035(14) 0.0107(15) 0.0059(15)
C9 0.043(2) 0.0219(19) 0.032(2) 0.0049(16) -0.0091(18) -0.0027(16)
C8 0.0345(19) 0.0265(19) 0.029(2) 0.0052(16) -0.0077(16) -0.0019(15)
C7 0.0250(16) 0.0188(17) 0.0233(19) 0.0003(14) -0.0037(14) -0.0007(13)
C6 0.0200(15) 0.0189(16) 0.0177(17) -0.0007(13) 0.0021(13) -0.0009(12)
C5 0.0287(17) 0.0279(19) 0.0163(18) -0.0009(14) 0.0028(14) 0.0008(14)
C4 0.0313(18) 0.0270(19) 0.0222(19) -0.0097(15) 0.0051(15) 0.0007(14)
C3 0.0271(17) 0.0161(16) 0.031(2) -0.0051(14) -0.0013(15) 0.0024(13)
C2 0.0191(15) 0.0167(16) 0.0206(18) -0.0011(13) -0.0014(13) -0.0024(12)
C1 0.0159(14) 0.0169(15) 0.0164(17) -0.0030(12) 0.0013(13) -0.0031(11)
N1 0.0183(13) 0.0137(13) 0.0145(14) -0.0002(10) -0.0008(11) -0.0014(10)
O1 0.0173(10) 0.0191(11) 0.0195(12) -0.0050(9) 0.0035(9) -0.0059(8)
P1 0.0175(4) 0.0170(4) 0.0147(4) -0.0024(3) 0.0022(3) -0.0030(3)
Pd1 0.01467(12) 0.01344(12) 0.01399(13) -0.00028(9) 0.00130(9) -0.00232(8)
C60 0.0211(16) 0.0290(19) 0.038(2) 0.0007(16) 0.0037(16) -0.0043(14)
C59 0.0215(17) 0.0241(18) 0.042(2) 0.0049(16) 0.0128(16) -0.0042(14)
C58 0.0310(19) 0.0240(18) 0.032(2) 0.0087(16) 0.0118(16) 0.0037(14)
C57 0.0243(16) 0.0199(17) 0.028(2) 0.0016(14) 0.0024(15) 0.0037(13)
C56 0.0197(15) 0.0138(15) 0.0298(19) -0.0006(14) 0.0112(14) 0.0040(12)
C55 0.0181(15) 0.0180(16) 0.0256(19) -0.0037(14) 0.0066(14) 0.0012(12)
C54 0.0215(17) 0.045(2) 0.031(2) 0.0045(18) -0.0062(16) -0.0041(16)
C53 0.038(2) 0.037(2) 0.026(2) -0.0093(17) 0.0037(17) -0.0055(17)
C52 0.0191(16) 0.0273(18) 0.0238(19) -0.0013(15) 0.0012(14) -0.0012(13)
C51 0.0185(15) 0.0267(18) 0.0191(18) -0.0012(14) 0.0010(13) -0.0011(13)
C50 0.037(2) 0.0230(18) 0.0217(19) -0.0038(15) -0.0093(16) 0.0040(15)
C49 0.0316(18) 0.030(2) 0.024(2) -0.0075(15) 0.0006(16) 0.0059(15)
C48 0.0281(17) 0.0186(16) 0.0162(17) -0.0017(13) 0.0012(14) -0.0001(13)
C47 0.0358(19) 0.0140(16) 0.029(2) 0.0022(14) 0.0012(16) 0.0023(14)
C46 0.0323(18) 0.0258(18) 0.024(2) -0.0039(15) 0.0078(15) 0.0034(15)
C45 0.0207(15) 0.0163(16) 0.0216(18) -0.0011(13) -0.0010(13) 0.0006(12)
C44 0.0192(15) 0.0253(18) 0.027(2) 0.0056(15) 0.0003(14) -0.0038(13)
C43 0.0163(14) 0.0153(15) 0.0179(17) 0.0013(13) 0.0036(13) 0.0031(12)
C42 0.033(2) 0.050(3) 0.041(3) -0.008(2) 0.0075(18) 0.0067(18)
C41 0.046(2) 0.027(2) 0.038(2) -0.0027(17) -0.0022(19) -0.0006(17)
C40 0.0307(18) 0.0220(18) 0.0232(19) 0.0005(14) 0.0010(15) 0.0071(14)
C39 0.032(2) 0.042(2) 0.040(3) -0.0048(19) 0.0006(18) 0.0082(17)
C38 0.040(2) 0.040(2) 0.026(2) -0.0073(18) 0.0012(17) -0.0013(17)
C37 0.0297(18) 0.0292(19) 0.0178(18) -0.0008(15) 0.0040(15) -0.0027(14)
C36 0.0188(15) 0.0241(17) 0.0221(19) 0.0038(14) -0.0001(14) -0.0005(13)
C35 0.0273(18) 0.0263(19) 0.033(2) 0.0092(16) -0.0034(16) 0.0020(14)
C34 0.0284(18) 0.035(2) 0.026(2) 0.0154(16) -0.0038(16) -0.0019(15)
C33 0.0231(16) 0.038(2) 0.0174(18) 0.0039(15) 0.0000(14) -0.0083(15)
C32 0.0161(15) 0.0303(19) 0.0187(18) 0.0028(14) 0.0031(13) -0.0039(13)
C31 0.0135(14) 0.0252(17) 0.0150(17) 0.0039(13) 0.0012(12) -0.0017(12)
N2 0.0166(12) 0.0162(13) 0.0166(14) 0.0008(11) 0.0034(11) -0.0010(10)
O2 0.0183(10) 0.0172(11) 0.0207(12) 0.0034(9) -0.0021(9) -0.0021(9)
P2 0.0180(4) 0.0130(4) 0.0152(4) 0.0004(3) 0.0001(3) -0.0001(3)
Pd2 0.01321(11) 0.01553(12) 0.01496(13) -0.00053(9) 0.00075(9) -0.00031(9)

loop_
_atom_type_symbol
_atom_type_description
_atom_type_scat_dispersion_real
_atom_type_scat_dispersion_imag
_atom_type_scat_source
C C 0.0033 0.0016 'International Tables Vol C Tables 4.2.6.8 and 6.1.1.4'
H H 0.0000 0.0000 'International Tables Vol C Tables 4.2.6.8 and 6.1.1.4'
N N 0.0061 0.0033 'International Tables Vol C Tables 4.2.6.8 and 6.1.1.4'
O O 0.0106 0.0060 'International Tables Vol C Tables 4.2.6.8 and 6.1.1.4'
P P 0.1023 0.0942 'International Tables Vol C Tables 4.2.6.8 and 6.1.1.4'
Pd Pd -0.9988 1.0072 'International Tables Vol C Tables 4.2.6.8 and 6.1.1.4'

loop_
_geom_angle_atom_site_label_1
_geom_angle_atom_site_label_2
_geom_angle_atom_site_label_3
_geom_angle
C29 C30 C25 120.2(3)
C29 C30 H30 119.9
C25 C30 H30 119.9
C30 C29 C28 119.9(3)
C30 C29 H29 120.1
C28 C29 H29 120.0
C27 C28 C29 119.9(3)
C27 C28 H28 120.0
C29 C28 H28 120.0
C28 C27 C26 121.5(3)
C28 C27 H27 119.2
C26 C27 H27 119.3
C27 C26 C25 117.3(3)
C27 C26 Pd1 128.8(2)
C25 C26 Pd1 113.9(2)
C30 C25 C26 121.2(3)
C30 C25 C22 122.9(3)
C26 C25 C22 115.8(3)
C22 C24 H24A 109.3
C22 C24 H24B 109.4
H24A C24 H24B 109.5
C22 C24 H24C 109.6
H24A C24 H24C 109.5
H24B C24 H24C 109.5
C22 C23 H23A 109.6
C22 C23 H23B 109.4
H23A C23 H23B 109.5
C22 C23 H23C 109.4
H23A C23 H23C 109.5
H23B C23 H23C 109.5
C25 C22 C21 105.5(3)
C25 C22 C23 108.0(3)
C21 C22 C23 110.6(3)
C25 C22 C24 114.2(3)
C21 C22 C24 109.2(3)
C23 C22 C24 109.2(3)
C22 C21 Pd1 110.9(2)
C22 C21 H21A 109.6
Pd1 C21 H21A 109.5
C22 C21 H21B 109.3
Pd1 C21 H21B 109.4
H21A C21 H21B 108.1
C18 C20 H20A 109.5
C18 C20 H20B 109.5
H20A C20 H20B 109.5
C18 C20 H20C 109.5
H20A C20 H20C 109.5
H20B C20 H20C 109.5
C18 C19 H19A 109.6
C18 C19 H19B 109.3
H19A C19 H19B 109.5
C18 C19 H19C 109.5
H19A C19 H19C 109.5
H19B C19 H19C 109.5
C19 C18 C20 111.2(3)
C19 C18 P1 109.5(2)
C20 C18 P1 108.8(2)
C19 C18 H18 109.1
C20 C18 H18 109.1
P1 C18 H18 109.1
C15 C17 H17A 109.5
C15 C17 H17B 109.5
H17A C17 H17B 109.5
C15 C17 H17C 109.4
H17A C17 H17C 109.5
H17B C17 H17C 109.5
C15 C16 H16A 109.4
C15 C16 H16B 109.5
H16A C16 H16B 109.5
C15 C16 H16C 109.5
H16A C16 H16C 109.5
H16B C16 H16C 109.5
C17 C15 C16 112.1(3)
C17 C15 P1 109.2(2)
C16 C15 P1 114.8(3)
C17 C15 H15 106.8
C16 C15 H15 106.7
P1 C15 H15 106.7
C13 C14 H14A 109.5
C13 C14 H14B 109.5
H14A C14 H14B 109.5
C13 C14 H14C 109.5
H14A C14 H14C 109.5
H14B C14 H14C 109.5
N1 C13 O1 121.0(3)
N1 C13 C14 127.7(3)
O1 C13 C14 111.3(3)
C10 C12 H12A 109.3
C10 C12 H12B 109.5
H12A C12 H12B 109.5
C10 C12 H12C 109.6
H12A C12 H12C 109.5
H12B C12 H12C 109.5
C10 C11 H11A 109.5
C10 C11 H11B 109.6
H11A C11 H11B 109.5
C10 C11 H11C 109.3
H11A C11 H11C 109.5
H11B C11 H11C 109.5
C6 C10 C12 112.4(3)
C6 C10 C11 110.5(3)
C12 C10 C11 110.3(3)
C6 C10 H10 107.8
C12 C10 H10 107.8
C11 C10 H10 107.8
C7 C9 H9A 109.5
C7 C9 H9B 109.4
H9A C9 H9B 109.5
C7 C9 H9C 109.6
H9A C9 H9C 109.5
H9B C9 H9C 109.5
C7 C8 H8A 109.6
C7 C8 H8B 109.3
H8A C8 H8B 109.5
C7 C8 H8C 109.5
H8A C8 H8C 109.5
H8B C8 H8C 109.5
C2 C7 C9 113.8(3)
C2 C7 C8 109.4(3)
C9 C7 C8 110.7(3)
C2 C7 H7 107.5
C9 C7 H7 107.6
C8 C7 H7 107.6
C1 C6 C5 117.2(3)
C1 C6 C10 122.4(3)
C5 C6 C10 120.3(3)
C4 C5 C6 121.3(3)
C4 C5 H5 119.5
C6 C5 H5 119.2
C5 C4 C3 120.2(3)
C5 C4 H4 120.0
C3 C4 H4 119.9
C4 C3 C2 121.0(3)
C4 C3 H3 119.5
C2 C3 H3 119.5
C3 C2 C1 117.6(3)
C3 C2 C7 120.9(3)
C1 C2 C7 121.4(3)
C6 C1 C2 122.7(3)
C6 C1 N1 118.1(3)
C2 C1 N1 119.1(3)
C13 N1 C1 118.5(3)
C13 N1 Pd1 117.8(2)
C1 N1 Pd1 123.33(19)
C13 O1 P1 117.72(19)
O1 P1 C18 100.00(14)
O1 P1 C15 100.36(14)
C18 P1 C15 106.67(16)
O1 P1 Pd1 104.12(8)
C18 P1 Pd1 119.80(11)
C15 P1 Pd1 121.52(11)
C21 Pd1 C26 79.59(13)
C21 Pd1 N1 174.21(11)
C26 Pd1 N1 105.28(11)
C21 Pd1 P1 96.14(9)
C26 Pd1 P1 175.69(9)
N1 Pd1 P1 78.95(7)
C59 C60 C55 120.9(3)
C59 C60 H60 119.6
C55 C60 H60 119.5
C58 C59 C60 120.1(3)
C58 C59 H59 119.9
C60 C59 H59 120.0
C59 C58 C57 120.0(3)
C59 C58 H58 120.0
C57 C58 H58 120.0
C56 C57 C58 121.4(3)
C56 C57 H57 119.3
C58 C57 H57 119.3
C57 C56 C55 118.1(3)
C57 C56 Pd2 125.9(3)
C55 C56 Pd2 116.0(2)
C60 C55 C56 119.6(3)
C60 C55 C52 124.8(3)
C56 C55 C52 115.6(3)
C52 C54 H54A 109.4
C52 C54 H54B 109.4
H54A C54 H54B 109.5
C52 C54 H54C 109.6
H54A C54 H54C 109.5
H54B C54 H54C 109.5
C52 C53 H53A 109.6
C52 C53 H53B 109.3
H53A C53 H53B 109.5
C52 C53 H53C 109.5
H53A C53 H53C 109.5
H53B C53 H53C 109.5
C55 C52 C53 108.6(3)
C55 C52 C51 106.0(3)
C53 C52 C51 109.9(3)
C55 C52 C54 112.5(3)
C53 C52 C54 108.5(3)
C51 C52 C54 111.3(3)
C52 C51 Pd2 110.7(2)
C52 C51 H51A 109.6
Pd2 C51 H51A 109.6
C52 C51 H51B 109.4
Pd2 C51 H51B 109.5
H51A C51 H51B 108.1
C48 C50 H50A 109.5
C48 C50 H50B 109.5
H50A C50 H50B 109.5
C48 C50 H50C 109.5
H50A C50 H50C 109.5
H50B C50 H50C 109.5
C48 C49 H49A 109.4
C48 C49 H49B 109.4
H49A C49 H49B 109.5
C48 C49 H49C 109.6
H49A C49 H49C 109.5
H49B C49 H49C 109.5
C50 C48 C49 111.8(3)
C50 C48 P2 114.9(2)
C49 C48 P2 107.9(2)
C50 C48 H48 107.3
C49 C48 H48 107.2
P2 C48 H48 107.3
C45 C47 H47A 109.5
C45 C47 H47B 109.4
H47A C47 H47B 109.5
C45 C47 H47C 109.4
H47A C47 H47C 109.5
H47B C47 H47C 109.5
C45 C46 H46A 109.5
C45 C46 H46B 109.4
H46A C46 H46B 109.5
C45 C46 H46C 109.5
H46A C46 H46C 109.5
H46B C46 H46C 109.5
C46 C45 C47 110.7(3)
C46 C45 P2 109.3(2)
C47 C45 P2 109.7(2)
C46 C45 H45 109.1
C47 C45 H45 109.0
P2 C45 H45 109.1
C43 C44 H44A 109.7
C43 C44 H44B 109.3
H44A C44 H44B 109.5
C43 C44 H44C 109.4
H44A C44 H44C 109.5
H44B C44 H44C 109.5
N2 C43 O2 121.2(3)
N2 C43 C44 127.7(3)
O2 C43 C44 111.1(3)
C40 C42 H42A 109.6
C40 C42 H42B 109.4
H42A C42 H42B 109.5
C40 C42 H42C 109.4
H42A C42 H42C 109.5
H42B C42 H42C 109.5
C40 C41 H41A 109.4
C40 C41 H41B 109.4
H41A C41 H41B 109.5
C40 C41 H41C 109.6
H41A C41 H41C 109.5
H41B C41 H41C 109.5
C36 C40 C41 112.1(3)
C36 C40 C42 110.5(3)
C41 C40 C42 110.5(3)
C36 C40 H40 107.8
C41 C40 H40 107.9
C42 C40 H40 107.9
C37 C39 H39A 109.2
C37 C39 H39B 109.6
H39A C39 H39B 109.5
C37 C39 H39C 109.6
H39A C39 H39C 109.5
H39B C39 H39C 109.5
C37 C38 H38A 109.3
C37 C38 H38B 109.6
H38A C38 H38B 109.5
C37 C38 H38C 109.6
H38A C38 H38C 109.5
H38B C38 H38C 109.5
C32 C37 C39 111.3(3)
C32 C37 C38 113.9(3)
C39 C37 C38 109.2(3)
C32 C37 H37 107.4
C39 C37 H37 107.6
C38 C37 H37 107.3
C31 C36 C35 118.1(3)
C31 C36 C40 123.0(3)
C35 C36 C40 118.8(3)
C34 C35 C36 120.8(3)
C34 C35 H35 119.5
C36 C35 H35 119.7
C33 C34 C35 119.9(3)
C33 C34 H34 120.1
C35 C34 H34 120.0
C34 C33 C32 122.0(3)
C34 C33 H33 119.1
C32 C33 H33 118.8
C33 C32 C31 116.9(3)
C33 C32 C37 122.3(3)
C31 C32 C37 120.8(3)
C36 C31 C32 122.2(3)
C36 C31 N2 119.8(3)
C32 C31 N2 117.8(3)
C43 N2 C31 119.4(3)
C43 N2 Pd2 118.7(2)
C31 N2 Pd2 121.54(19)
C43 O2 P2 118.09(19)
O2 P2 C45 99.44(13)
O2 P2 C48 98.69(14)
C45 P2 C48 105.41(15)
O2 P2 Pd2 101.98(8)
C45 P2 Pd2 119.56(11)
C48 P2 Pd2 125.75(11)
C56 Pd2 C51 79.62(14)
C56 Pd2 N2 176.87(12)
C51 Pd2 N2 97.86(12)
C56 Pd2 P2 103.18(10)
C51 Pd2 P2 176.21(9)
N2 Pd2 P2 79.42(7)

loop_
_geom_bond_atom_site_label_1
_geom_bond_atom_site_label_2
_geom_bond_distance
C30 C29 1.386(5)
C30 C25 1.404(5)
C30 H30 0.9500
C29 C28 1.400(5)
C29 H29 0.9500
C28 C27 1.400(5)
C28 H28 0.9500
C27 C26 1.409(5)
C27 H27 0.9500
C26 C25 1.416(4)
C26 Pd1 2.076(3)
C25 C22 1.524(5)
C24 C22 1.543(5)
C24 H24A 0.9800
C24 H24B 0.9800
C24 H24C 0.9800
C23 C22 1.542(5)
C23 H23A 0.9800
C23 H23B 0.9800
C23 H23C 0.9800
C22 C21 1.538(4)
C21 Pd1 2.049(3)
C21 H21A 0.9900
C21 H21B 0.9900
C20 C18 1.543(5)
C20 H20A 0.9800
C20 H20B 0.9800
C20 H20C 0.9800
C19 C18 1.537(5)
C19 H19A 0.9800
C19 H19B 0.9800
C19 H19C 0.9800
C18 P1 1.832(4)
C18 H18 1.0000
C17 C15 1.529(5)
C17 H17A 0.9800
C17 H17B 0.9800
C17 H17C 0.9800
C16 C15 1.536(5)
C16 H16A 0.9800
C16 H16B 0.9800
C16 H16C 0.9800
C15 P1 1.841(3)
C15 H15 1.0000
C14 C13 1.499(4)
C14 H14A 0.9800
C14 H14B 0.9800
C14 H14C 0.9800
C13 N1 1.283(4)
C13 O1 1.359(4)
C12 C10 1.528(5)
C12 H12A 0.9800
C12 H12B 0.9800
C12 H12C 0.9800
C11 C10 1.539(6)
C11 H11A 0.9800
C11 H11B 0.9800
C11 H11C 0.9800
C10 C6 1.527(5)
C10 H10 1.0000
C9 C7 1.533(5)
C9 H9A 0.9800
C9 H9B 0.9800
C9 H9C 0.9800
C8 C7 1.540(5)
C8 H8A 0.9800
C8 H8B 0.9800
C8 H8C 0.9800
C7 C2 1.532(5)
C7 H7 1.0000
C6 C1 1.403(5)
C6 C5 1.407(5)
C5 C4 1.389(5)
C5 H5 0.9500
C4 C3 1.394(5)
C4 H4 0.9500
C3 C2 1.398(5)
C3 H3 0.9500
C2 C1 1.415(4)
C1 N1 1.445(4)
N1 Pd1 2.215(3)
O1 P1 1.693(2)
P1 Pd1 2.2453(8)
C60 C59 1.388(5)
C60 C55 1.401(5)
C60 H60 0.9500
C59 C58 1.379(6)
C59 H59 0.9500
C58 C57 1.408(5)
C58 H58 0.9500
C57 C56 1.391(5)
C57 H57 0.9500
C56 C55 1.431(5)
C56 Pd2 2.008(3)
C55 C52 1.504(5)
C54 C52 1.549(5)
C54 H54A 0.9800
C54 H54B 0.9800
C54 H54C 0.9800
C53 C52 1.539(5)
C53 H53A 0.9800
C53 H53B 0.9800
C53 H53C 0.9800
C52 C51 1.541(5)
C51 Pd2 2.081(3)
C51 H51A 0.9900
C51 H51B 0.9900
C50 C48 1.540(5)
C50 H50A 0.9800
C50 H50B 0.9800
C50 H50C 0.9800
C49 C48 1.548(5)
C49 H49A 0.9800
C49 H49B 0.9800
C49 H49C 0.9800
C48 P2 1.838(3)
C48 H48 1.0000
C47 C45 1.540(5)
C47 H47A 0.9800
C47 H47B 0.9800
C47 H47C 0.9800
C46 C45 1.536(5)
C46 H46A 0.9800
C46 H46B 0.9800
C46 H46C 0.9800
C45 P2 1.836(3)
C45 H45 1.0000
C44 C43 1.502(4)
C44 H44A 0.9800
C44 H44B 0.9800
C44 H44C 0.9800
C43 N2 1.280(4)
C43 O2 1.358(4)
C42 C40 1.540(5)
C42 H42A 0.9800
C42 H42B 0.9800
C42 H42C 0.9800
C41 C40 1.534(5)
C41 H41A 0.9800
C41 H41B 0.9800
C41 H41C 0.9800
C40 C36 1.529(5)
C40 H40 1.0000
C39 C37 1.536(5)
C39 H39A 0.9800
C39 H39B 0.9800
C39 H39C 0.9800
C38 C37 1.542(5)
C38 H38A 0.9800
C38 H38B 0.9800
C38 H38C 0.9800
C37 C32 1.520(5)
C37 H37 1.0000
C36 C31 1.405(5)
C36 C35 1.407(5)
C35 C34 1.388(6)
C35 H35 0.9500
C34 C33 1.387(6)
C34 H34 0.9500
C33 C32 1.402(5)
C33 H33 0.9500
C32 C31 1.416(5)
C31 N2 1.449(4)
N2 Pd2 2.173(2)
O2 P2 1.700(2)
P2 Pd2 2.2867(9)

loop_
_geom_torsion_atom_site_label_1
_geom_torsion_atom_site_label_2
_geom_torsion_atom_site_label_3
_geom_torsion_atom_site_label_4
_geom_torsion
C25 C30 C29 C28 0.8(6)
C30 C29 C28 C27 -0.5(6)
C29 C28 C27 C26 -0.8(5)
C28 C27 C26 C25 1.7(5)
C28 C27 C26 Pd1 -178.6(3)
C29 C30 C25 C26 0.1(6)
C29 C30 C25 C22 176.4(3)
C27 C26 C25 C30 -1.3(5)
Pd1 C26 C25 C30 178.9(3)
C27 C26 C25 C22 -177.9(3)
Pd1 C26 C25 C22 2.4(4)
C30 C25 C22 C21 156.3(3)
C26 C25 C22 C21 -27.3(4)
C30 C25 C22 C23 -85.4(4)
C26 C25 C22 C23 91.0(3)
C30 C25 C22 C24 36.3(5)
C26 C25 C22 C24 -147.3(3)
C25 C22 C21 Pd1 40.3(3)
C23 C22 C21 Pd1 -76.2(3)
C24 C22 C21 Pd1 163.5(2)
C12 C10 C6 C1 -121.1(3)
C11 C10 C6 C1 115.2(4)
C12 C10 C6 C5 58.3(4)
C11 C10 C6 C5 -65.3(4)
C1 C6 C5 C4 -0.5(5)
C10 C6 C5 C4 -179.9(3)
C6 C5 C4 C3 0.3(5)
C5 C4 C3 C2 0.1(5)
C4 C3 C2 C1 -0.2(5)
C4 C3 C2 C7 176.7(3)
C9 C7 C2 C3 27.7(4)
C8 C7 C2 C3 -96.7(4)
C9 C7 C2 C1 -155.5(3)
C8 C7 C2 C1 80.1(4)
C5 C6 C1 C2 0.3(5)
C10 C6 C1 C2 179.8(3)
C5 C6 C1 N1 -176.6(3)
C10 C6 C1 N1 2.8(4)
C3 C2 C1 C6 0.0(5)
C7 C2 C1 C6 -176.9(3)
C3 C2 C1 N1 177.0(3)
C7 C2 C1 N1 0.1(4)
O1 C13 N1 C1 -179.5(3)
C14 C13 N1 C1 1.1(5)
O1 C13 N1 Pd1 7.3(4)
C14 C13 N1 Pd1 -172.1(3)
C6 C1 N1 C13 -97.3(4)
C2 C1 N1 C13 85.6(4)
C6 C1 N1 Pd1 75.5(3)
C2 C1 N1 Pd1 -101.6(3)
N1 C13 O1 P1 -3.4(4)
C14 C13 O1 P1 176.1(2)
C13 O1 P1 C18 122.5(2)
C13 O1 P1 C15 -128.3(2)
C13 O1 P1 Pd1 -1.9(2)
C19 C18 P1 O1 -72.0(3)
C20 C18 P1 O1 166.3(2)
C19 C18 P1 C15 -176.1(2)
C20 C18 P1 C15 62.2(3)
C19 C18 P1 Pd1 40.8(3)
C20 C18 P1 Pd1 -81.0(3)
C17 C15 P1 O1 66.4(3)
C16 C15 P1 O1 -60.5(3)
C17 C15 P1 C18 170.3(2)
C16 C15 P1 C18 43.4(3)
C17 C15 P1 Pd1 -47.3(3)
C16 C15 P1 Pd1 -174.2(2)
C22 C21 Pd1 C26 -32.1(2)
C22 C21 Pd1 P1 147.3(2)
C27 C26 Pd1 C21 -162.9(3)
C25 C26 Pd1 C21 16.8(2)
C27 C26 Pd1 N1 20.3(3)
C25 C26 Pd1 N1 -160.0(2)
C13 N1 Pd1 C26 172.8(2)
C1 N1 Pd1 C26 -0.1(3)
C13 N1 Pd1 P1 -6.4(2)
C1 N1 Pd1 P1 -179.2(2)
O1 P1 Pd1 C21 -173.17(13)
C18 P1 Pd1 C21 76.31(16)
C15 P1 Pd1 C21 -61.34(17)
O1 P1 Pd1 N1 3.73(11)
C18 P1 Pd1 N1 -106.79(15)
C15 P1 Pd1 N1 115.55(15)
C55 C60 C59 C58 0.4(5)
C60 C59 C58 C57 0.7(5)
C59 C58 C57 C56 -0.6(5)
C58 C57 C56 C55 -0.6(5)
C58 C57 C56 Pd2 179.9(3)
C59 C60 C55 C56 -1.6(5)
C59 C60 C55 C52 179.9(3)
C57 C56 C55 C60 1.7(5)
Pd2 C56 C55 C60 -178.8(2)
C57 C56 C55 C52 -179.7(3)
Pd2 C56 C55 C52 -0.2(4)
C60 C55 C52 C53 84.4(4)
C56 C55 C52 C53 -94.1(3)
C60 C55 C52 C51 -157.6(3)
C56 C55 C52 C51 24.0(4)
C60 C55 C52 C54 -35.7(5)
C56 C55 C52 C54 145.8(3)
C55 C52 C51 Pd2 -36.5(3)
C53 C52 C51 Pd2 80.7(3)
C54 C52 C51 Pd2 -159.1(2)
C41 C40 C36 C31 -125.5(3)
C42 C40 C36 C31 110.7(4)
C41 C40 C36 C35 56.3(4)
C42 C40 C36 C35 -67.4(4)
C31 C36 C35 C34 -0.3(5)
C40 C36 C35 C34 177.9(3)
C36 C35 C34 C33 -0.9(5)
C35 C34 C33 C32 1.1(5)
C34 C33 C32 C31 -0.1(5)
C34 C33 C32 C37 179.1(3)
C39 C37 C32 C33 -91.5(4)
C38 C37 C32 C33 32.3(4)
C39 C37 C32 C31 87.7(4)
C38 C37 C32 C31 -148.4(3)
C35 C36 C31 C32 1.4(5)
C40 C36 C31 C32 -176.8(3)
C35 C36 C31 N2 177.1(3)
C40 C36 C31 N2 -1.0(5)
C33 C32 C31 C36 -1.1(4)
C37 C32 C31 C36 179.6(3)
C33 C32 C31 N2 -177.0(3)
C37 C32 C31 N2 3.8(4)
O2 C43 N2 C31 -178.1(3)
C44 C43 N2 C31 0.2(5)
O2 C43 N2 Pd2 -4.6(4)
C44 C43 N2 Pd2 173.6(3)
C36 C31 N2 C43 79.2(4)
C32 C31 N2 C43 -104.9(3)
C36 C31 N2 Pd2 -94.1(3)
C32 C31 N2 Pd2 81.9(3)
N2 C43 O2 P2 -1.8(4)
C44 C43 O2 P2 179.6(2)
C43 O2 P2 C45 -116.7(2)
C43 O2 P2 C48 135.9(2)
C43 O2 P2 Pd2 6.4(2)
C46 C45 P2 O2 68.9(2)
C47 C45 P2 O2 -169.6(2)
C46 C45 P2 C48 170.7(2)
C47 C45 P2 C48 -67.8(3)
C46 C45 P2 Pd2 -40.7(3)
C47 C45 P2 Pd2 80.8(2)
C50 C48 P2 O2 53.0(3)
C49 C48 P2 O2 -72.5(2)
C50 C48 P2 C45 -49.4(3)
C49 C48 P2 C45 -174.9(2)
C50 C48 P2 Pd2 164.6(2)
C49 C48 P2 Pd2 39.1(3)
C57 C56 Pd2 C51 162.6(3)
C55 C56 Pd2 C51 -16.8(2)
C57 C56 Pd2 P2 -20.0(3)
C55 C56 Pd2 P2 160.6(2)
C52 C51 Pd2 C56 29.9(2)
C52 C51 Pd2 N2 -152.0(2)
C43 N2 Pd2 C51 -176.0(2)
C31 N2 Pd2 C51 -2.7(2)
C43 N2 Pd2 P2 6.6(2)
C31 N2 Pd2 P2 179.9(2)
O2 P2 Pd2 C56 172.27(12)
C45 P2 Pd2 C56 -79.48(15)
C48 P2 Pd2 C56 62.21(17)
O2 P2 Pd2 N2 -5.94(11)
C45 P2 Pd2 N2 102.30(14)
C48 P2 Pd2 N2 -116.00(15)
